data_7029653
loop_
_publ_author_name
'Hayes, Thomas R'
'Kasten, Benjamin B'
'Barnes, Charles L'
'Benny, Paul D'

_publ_section_title
;
 Rhenium and technetium bi- and tricarbonyl complexes in a new strategy
 for biomolecule incorporation using click chemistry.
;
_journal_issue 19
_journal_name_full 'Dalton transactions (Cambridge, England : 2003)'
_journal_page_first 6998
_journal_page_last 7001
_journal_paper_doi 10.1039/c4dt00684d
_journal_volume 43
_journal_year 2014
_chemical_absolute_configuration rmad
_chemical_formula_moiety 'C48 H38 N3 O4 P2 Re, C H Cl3'
_chemical_formula_sum 'C49 H39 Cl3 N3 O4 P2 Re'
_chemical_formula_weight 1088.32
_space_group_crystal_system monoclinic
_space_group_IT_number 14
_space_group_name_Hall '-P 2ybc'
_space_group_name_H-M_alt 'P 1 21/c 1'
_symmetry_space_group_name_Hall '-P 2ybc'
_symmetry_space_group_name_H-M 'P 1 21/c 1'
_atom_sites_solution_hydrogens geom
_audit_creation_method SHELXL-2013
_cell_angle_alpha 90
_cell_angle_beta 100.7630(10)
_cell_angle_gamma 90
_cell_formula_units_Z 4
_cell_length_a 17.1322(6)
_cell_length_b 12.2900(4)
_cell_length_c 21.1693(8)
_cell_measurement_reflns_used 7115
_cell_measurement_temperature 100(2)
_cell_measurement_theta_max 27.2
_cell_measurement_theta_min 2.4
_cell_volume 4378.9(3)
_computing_cell_refinement 'APEX2 (Bruker AXS, 2008)'
_computing_data_collection 'APEX2 (Bruker AXS, 2008)'
_computing_data_reduction 'APEX2 (Bruker AXS, 2008)'
_computing_molecular_graphics 'X-SEED, Barbour, 2001'
_computing_publication_material 'CIFTAB (Sheldrick, 1997)'
_computing_structure_refinement 'SHELXL-2013 (Sheldrick, 1997)'
_computing_structure_solution 'SHELXS-2013 (Sheldrick, 1997)'
_diffrn_ambient_temperature 100(2)
_diffrn_measured_fraction_theta_full 0.999
_diffrn_measured_fraction_theta_max 0.998
_diffrn_measurement_device_type 'Bruker APEXII CCD area detector'
_diffrn_measurement_method 'omega scans'
_diffrn_radiation_type MoK\a
_diffrn_radiation_wavelength 0.71073
_diffrn_reflns_av_R_equivalents 0.0473
_diffrn_reflns_av_unetI/netI 0.0516
_diffrn_reflns_Laue_measured_fraction_full 0.999
_diffrn_reflns_Laue_measured_fraction_max 0.998
_diffrn_reflns_limit_h_max 21
_diffrn_reflns_limit_h_min -21
_diffrn_reflns_limit_k_max 14
_diffrn_reflns_limit_k_min -15
_diffrn_reflns_limit_l_max 26
_diffrn_reflns_limit_l_min -25
_diffrn_reflns_number 31375
_diffrn_reflns_point_group_measured_fraction_full 0.999
_diffrn_reflns_point_group_measured_fraction_max 0.998
_diffrn_reflns_theta_full 25.242
_diffrn_reflns_theta_max 26.371
_diffrn_reflns_theta_min 1.210
_diffrn_standards_decay_% 0.0
_exptl_absorpt_coefficient_mu 3.081
_exptl_absorpt_correction_T_max 0.66
_exptl_absorpt_correction_T_min 0.60
_exptl_absorpt_correction_type multi-scan
_exptl_absorpt_process_details
;
 Data were corrected for decay and absorption using the program SADABS 
 (Sheldrick, G. M. (2003). SADABS. Version 2.10. University of
 G\"ottingen, Germany).
;
_exptl_crystal_colour Colourless
_exptl_crystal_density_diffrn 1.651
_exptl_crystal_description Prism
_exptl_crystal_F_000 2168
_exptl_crystal_size_max 0.200
_exptl_crystal_size_mid 0.200
_exptl_crystal_size_min 0.150
_refine_diff_density_max 0.753
_refine_diff_density_min -0.622
_refine_diff_density_rms 0.122
_refine_ls_extinction_method none
_refine_ls_goodness_of_fit_ref 1.032
_refine_ls_hydrogen_treatment constr
_refine_ls_matrix_type full
_refine_ls_number_parameters 559
_refine_ls_number_reflns 8949
_refine_ls_number_restraints 0
_refine_ls_restrained_S_all 1.032
_refine_ls_R_factor_all 0.0426
_refine_ls_R_factor_gt 0.0299
_refine_ls_shift/su_max 0.001
_refine_ls_shift/su_mean 0.000
_refine_ls_structure_factor_coef Fsqd
_refine_ls_weighting_details 'w=1/[\s^2^(Fo^2^)+(0.0183P)^2^+1.5352P] where P=(Fo^2^+2Fc^2^)/3'
_refine_ls_weighting_scheme calc
_refine_ls_wR_factor_gt 0.0537
_refine_ls_wR_factor_ref 0.0587
_reflns_Friedel_coverage 0.000
_reflns_number_gt 7317
_reflns_number_total 8949
_reflns_threshold_expression 'I > 2\s(I)'
_cod_data_source_file c4dt00684d2.cif
_cod_data_source_block 7
_cod_depositor_comments
;Adding full bibliography for
 ./tmp-cod-update-bibliographies-12899/cifs/7029653.cif.
;
_cod_database_code 7029653
_shelx_space_group_comment
;
The symmetry employed for this shelxl refinement is uniquely defined
by the following loop, which should always be used as a source of
symmetry information in preference to the above space-group names.
They are only intended as comments.
;
_shelx_estimated_absorpt_t_min 0.578
_shelx_estimated_absorpt_t_max 0.655
_shelxl_version_number 2013-4

loop_
_space_group_symop_operation_xyz
'x, y, z'
'-x, y+1/2, -z+1/2'
'-x, -y, -z'
'x, -y-1/2, z-1/2'

loop_
_atom_site_label
_atom_site_type_symbol
_atom_site_fract_x
_atom_site_fract_y
_atom_site_fract_z
_atom_site_U_iso_or_equiv
_atom_site_adp_type
_atom_site_occupancy
_atom_site_site_symmetry_order
_atom_site_calc_flag
_atom_site_refinement_flags_posn
_atom_site_refinement_flags_adp
Re1 Re 0.22049(2) 0.54483(2) 0.34856(2) 0.00974(5) Uani 1 1 d . .
P1 P 0.21268(5) 0.73554(7) 0.31970(4) 0.0108(2) Uani 1 1 d . .
O1 O 0.26824(13) 0.59092(18) 0.44865(11) 0.0131(5) Uani 1 1 d . .
N1 N 0.34900(16) 0.5378(2) 0.35894(13) 0.0104(6) Uani 1 1 d . .
C1 C 0.3441(2) 0.5843(3) 0.46963(18) 0.0143(8) Uani 1 1 d . .
P2 P 0.22100(5) 0.35918(7) 0.38838(4) 0.0110(2) Uani 1 1 d . .
O2 O 0.37772(14) 0.59713(18) 0.52613(11) 0.0164(6) Uani 1 1 d . .
N2 N 0.39753(16) 0.5090(2) 0.32003(14) 0.0140(7) Uani 1 1 d . .
C2 C 0.39036(19) 0.5574(2) 0.41927(16) 0.0110(7) Uani 1 1 d . .
O3 O 0.04252(14) 0.55209(19) 0.35190(12) 0.0224(6) Uani 1 1 d . .
N3 N 0.47126(16) 0.5102(2) 0.35721(14) 0.0140(7) Uani 1 1 d . .
C3 C 0.4696(2) 0.5393(3) 0.41827(17) 0.0138(8) Uani 1 1 d . .
H3 H 0.5133 0.5459 0.4530 0.017 Uiso 1 1 calc R U
O4 O 0.17929(14) 0.47916(19) 0.20722(12) 0.0192(6) Uani 1 1 d . .
C4 C 0.5400(2) 0.4785(3) 0.32870(18) 0.0166(8) Uani 1 1 d . .
H4A H 0.5208 0.4480 0.2853 0.020 Uiso 1 1 calc R U
H4B H 0.5702 0.4208 0.3554 0.020 Uiso 1 1 calc R U
C5 C 0.5945(2) 0.5732(3) 0.32357(17) 0.0141(8) Uani 1 1 d . .
C6 C 0.6692(2) 0.5779(3) 0.36230(18) 0.0184(8) Uani 1 1 d . .
H6 H 0.6862 0.5206 0.3918 0.022 Uiso 1 1 calc R U
C7 C 0.7191(2) 0.6652(3) 0.35851(19) 0.0249(9) Uani 1 1 d . .
H7 H 0.7708 0.6661 0.3842 0.030 Uiso 1 1 calc R U
C8 C 0.6941(2) 0.7507(3) 0.31757(19) 0.0265(10) Uani 1 1 d . .
H8 H 0.7280 0.8114 0.3158 0.032 Uiso 1 1 calc R U
C9 C 0.6194(2) 0.7478(3) 0.27907(19) 0.0250(9) Uani 1 1 d . .
H9 H 0.6018 0.8071 0.2512 0.030 Uiso 1 1 calc R U
C10 C 0.5699(2) 0.6587(3) 0.28090(18) 0.0208(9) Uani 1 1 d . .
H10 H 0.5195 0.6559 0.2532 0.025 Uiso 1 1 calc R U
C11 C 0.3030(2) 0.8182(3) 0.34188(16) 0.0122(8) Uani 1 1 d . .
C12 C 0.3078(2) 0.9053(3) 0.38561(17) 0.0158(8) Uani 1 1 d . .
H12 H 0.2628 0.9241 0.4036 0.019 Uiso 1 1 calc R U
C13 C 0.3775(2) 0.9637(3) 0.40262(18) 0.0185(8) Uani 1 1 d . .
H13 H 0.3798 1.0219 0.4325 0.022 Uiso 1 1 calc R U
C14 C 0.4437(2) 0.9392(3) 0.37710(17) 0.0186(9) Uani 1 1 d . .
H14 H 0.4910 0.9807 0.3885 0.022 Uiso 1 1 calc R U
C15 C 0.4400(2) 0.8525(3) 0.33419(18) 0.0181(8) Uani 1 1 d . .
H15 H 0.4853 0.8348 0.3163 0.022 Uiso 1 1 calc R U
C16 C 0.3708(2) 0.7913(3) 0.31719(17) 0.0163(8) Uani 1 1 d . .
H16 H 0.3697 0.7312 0.2888 0.020 Uiso 1 1 calc R U
C17 C 0.1769(2) 0.7625(3) 0.23409(16) 0.0128(8) Uani 1 1 d . .
C18 C 0.2160(2) 0.8258(3) 0.19516(17) 0.0158(8) Uani 1 1 d . .
H18 H 0.2664 0.8562 0.2126 0.019 Uiso 1 1 calc R U
C19 C 0.1821(2) 0.8453(3) 0.13087(18) 0.0209(9) Uani 1 1 d . .
H19 H 0.2101 0.8871 0.1046 0.025 Uiso 1 1 calc R U
C20 C 0.1076(2) 0.8036(3) 0.10543(18) 0.0225(9) Uani 1 1 d . .
H20 H 0.0838 0.8187 0.0621 0.027 Uiso 1 1 calc R U
C21 C 0.0680(2) 0.7398(3) 0.14333(18) 0.0213(9) Uani 1 1 d . .
H21 H 0.0171 0.7109 0.1259 0.026 Uiso 1 1 calc R U
C22 C 0.1029(2) 0.7182(3) 0.20680(17) 0.0173(8) Uani 1 1 d . .
H22 H 0.0761 0.6727 0.2321 0.021 Uiso 1 1 calc R U
C23 C 0.14142(19) 0.8135(3) 0.35679(17) 0.0121(8) Uani 1 1 d . .
C24 C 0.0901(2) 0.8899(3) 0.32276(18) 0.0164(8) Uani 1 1 d . .
H24 H 0.0877 0.8984 0.2778 0.020 Uiso 1 1 calc R U
C25 C 0.0424(2) 0.9537(3) 0.35404(18) 0.0195(8) Uani 1 1 d . .
H25 H 0.0067 1.0044 0.3301 0.023 Uiso 1 1 calc R U
C26 C 0.0462(2) 0.9445(3) 0.41892(19) 0.0214(9) Uani 1 1 d . .
H26 H 0.0147 0.9904 0.4402 0.026 Uiso 1 1 calc R U
C27 C 0.0963(2) 0.8676(3) 0.45367(18) 0.0202(9) Uani 1 1 d . .
H27 H 0.0984 0.8603 0.4986 0.024 Uiso 1 1 calc R U
C28 C 0.1433(2) 0.8016(3) 0.42281(18) 0.0165(8) Uani 1 1 d . .
H28 H 0.1768 0.7483 0.4466 0.020 Uiso 1 1 calc R U
C29 C 0.31778(19) 0.3041(3) 0.42710(17) 0.0114(8) Uani 1 1 d . .
C30 C 0.3360(2) 0.2834(3) 0.49279(17) 0.0164(8) Uani 1 1 d . .
H30 H 0.2971 0.2948 0.5187 0.020 Uiso 1 1 calc R U
C31 C 0.4115(2) 0.2457(3) 0.52070(19) 0.0228(9) Uani 1 1 d . .
H31 H 0.4236 0.2311 0.5655 0.027 Uiso 1 1 calc R U
C32 C 0.4689(2) 0.2297(3) 0.48357(19) 0.0202(9) Uani 1 1 d . .
H32 H 0.5204 0.2049 0.5028 0.024 Uiso 1 1 calc R U
C33 C 0.4507(2) 0.2498(3) 0.41822(18) 0.0179(8) Uani 1 1 d . .
H33 H 0.4897 0.2380 0.3924 0.021 Uiso 1 1 calc R U
C34 C 0.3761(2) 0.2872(3) 0.39016(18) 0.0161(8) Uani 1 1 d . .
H34 H 0.3644 0.3016 0.3453 0.019 Uiso 1 1 calc R U
C35 C 0.15973(19) 0.3372(3) 0.44947(16) 0.0123(8) Uani 1 1 d . .
C36 C 0.1349(2) 0.4241(3) 0.48350(17) 0.0151(8) Uani 1 1 d . .
H36 H 0.1497 0.4963 0.4749 0.018 Uiso 1 1 calc R U
C37 C 0.0890(2) 0.4057(3) 0.52964(17) 0.0173(8) Uani 1 1 d . .
H37 H 0.0713 0.4656 0.5516 0.021 Uiso 1 1 calc R U
C38 C 0.0685(2) 0.3008(3) 0.54406(17) 0.0189(9) Uani 1 1 d . .
H38 H 0.0371 0.2886 0.5759 0.023 Uiso 1 1 calc R U
C39 C 0.0942(2) 0.2136(3) 0.51169(18) 0.0207(9) Uani 1 1 d . .
H39 H 0.0811 0.1414 0.5220 0.025 Uiso 1 1 calc R U
C40 C 0.1387(2) 0.2311(3) 0.46457(17) 0.0160(8) Uani 1 1 d . .
H40 H 0.1552 0.1709 0.4422 0.019 Uiso 1 1 calc R U
C41 C 0.1840(2) 0.2572(3) 0.32684(16) 0.0124(8) Uani 1 1 d . .
C42 C 0.1141(2) 0.2798(3) 0.28290(16) 0.0140(8) Uani 1 1 d . .
H42 H 0.0855 0.3447 0.2872 0.017 Uiso 1 1 calc R U
C43 C 0.0864(2) 0.2078(3) 0.23304(17) 0.0172(8) Uani 1 1 d . .
H43 H 0.0391 0.2242 0.2033 0.021 Uiso 1 1 calc R U
C44 C 0.1273(2) 0.1124(3) 0.22659(17) 0.0168(8) Uani 1 1 d . .
H44 H 0.1089 0.0640 0.1920 0.020 Uiso 1 1 calc R U
C45 C 0.1950(2) 0.0884(3) 0.27082(17) 0.0173(8) Uani 1 1 d . .
H45 H 0.2228 0.0226 0.2668 0.021 Uiso 1 1 calc R U
C46 C 0.2230(2) 0.1592(3) 0.32110(17) 0.0162(8) Uani 1 1 d . .
H46 H 0.2690 0.1407 0.3517 0.019 Uiso 1 1 calc R U
C47 C 0.1106(2) 0.5502(3) 0.35079(16) 0.0148(8) Uani 1 1 d . .
C48 C 0.1944(2) 0.5032(3) 0.26177(18) 0.0143(8) Uani 1 1 d . .
Cl1S Cl 0.27369(8) 1.02893(8) 0.55338(5) 0.0449(3) Uani 1 1 d . .
C1S C 0.2872(2) 0.9142(3) 0.60424(17) 0.0206(9) Uani 1 1 d . .
H1S H 0.2346 0.8946 0.6152 0.025 Uiso 1 1 calc R U
Cl2S Cl 0.35350(6) 0.94524(8) 0.67642(5) 0.0278(2) Uani 1 1 d . .
Cl3S Cl 0.32159(6) 0.80216(8) 0.56597(5) 0.0258(2) Uani 1 1 d . .

loop_
_atom_site_aniso_label
_atom_site_aniso_U_11
_atom_site_aniso_U_22
_atom_site_aniso_U_33
_atom_site_aniso_U_23
_atom_site_aniso_U_13
_atom_site_aniso_U_12
Re1 0.00894(7) 0.00863(7) 0.01118(8) 0.00056(6) 0.00065(5) 0.00005(6)
P1 0.0106(4) 0.0104(4) 0.0113(5) 0.0009(4) 0.0015(4) -0.0003(4)
O1 0.0099(12) 0.0139(12) 0.0154(13) -0.0005(10) 0.0019(10) -0.0005(10)
N1 0.0107(14) 0.0086(14) 0.0119(15) 0.0008(12) 0.0022(12) 0.0000(12)
C1 0.0140(19) 0.0070(17) 0.022(2) 0.0026(15) 0.0037(16) -0.0011(14)
P2 0.0104(4) 0.0101(4) 0.0123(5) 0.0006(4) 0.0015(4) 0.0001(4)
O2 0.0177(13) 0.0185(13) 0.0115(13) 0.0009(11) -0.0015(11) -0.0007(11)
N2 0.0112(15) 0.0151(15) 0.0155(17) 0.0008(13) 0.0019(13) -0.0001(12)
C2 0.0113(17) 0.0068(17) 0.0146(19) 0.0031(14) 0.0019(14) -0.0019(14)
O3 0.0107(13) 0.0261(15) 0.0298(16) 0.0062(13) 0.0022(11) 0.0033(11)
N3 0.0088(15) 0.0138(15) 0.0196(18) 0.0012(13) 0.0033(13) 0.0001(12)
C3 0.0148(18) 0.0144(18) 0.0126(19) 0.0014(16) 0.0036(14) -0.0024(15)
O4 0.0251(15) 0.0196(14) 0.0122(14) -0.0032(11) 0.0013(11) -0.0004(11)
C4 0.0141(19) 0.020(2) 0.017(2) -0.0035(16) 0.0060(15) 0.0039(15)
C5 0.0136(18) 0.0167(19) 0.0136(19) -0.0019(15) 0.0067(15) 0.0021(15)
C6 0.0154(19) 0.023(2) 0.018(2) -0.0030(16) 0.0052(16) 0.0008(16)
C7 0.017(2) 0.034(2) 0.024(2) -0.0061(19) 0.0063(17) -0.0044(18)
C8 0.028(2) 0.025(2) 0.033(3) -0.0085(19) 0.0207(19) -0.0081(18)
C9 0.041(3) 0.016(2) 0.023(2) 0.0065(17) 0.0200(19) 0.0111(18)
C10 0.016(2) 0.030(2) 0.017(2) 0.0021(18) 0.0050(16) 0.0079(17)
C11 0.0135(18) 0.0105(17) 0.0118(19) 0.0042(15) 0.0004(15) -0.0006(14)
C12 0.0133(18) 0.0120(18) 0.021(2) 0.0007(16) 0.0017(16) 0.0007(15)
C13 0.019(2) 0.0146(19) 0.021(2) -0.0030(16) 0.0016(16) -0.0040(16)
C14 0.0133(19) 0.019(2) 0.022(2) 0.0049(17) -0.0006(16) -0.0061(15)
C15 0.0109(18) 0.020(2) 0.024(2) 0.0046(17) 0.0048(16) 0.0031(15)
C16 0.0179(19) 0.0125(18) 0.018(2) 0.0036(16) 0.0022(16) 0.0054(15)
C17 0.0174(19) 0.0060(17) 0.015(2) -0.0038(14) 0.0027(15) 0.0029(14)
C18 0.020(2) 0.0124(18) 0.015(2) -0.0013(15) 0.0018(16) 0.0023(15)
C19 0.034(2) 0.0101(18) 0.020(2) 0.0026(16) 0.0081(18) -0.0009(17)
C20 0.033(2) 0.019(2) 0.013(2) 0.0013(17) -0.0020(17) 0.0057(18)
C21 0.022(2) 0.016(2) 0.021(2) -0.0003(17) -0.0074(17) -0.0027(16)
C22 0.0175(19) 0.0105(18) 0.023(2) 0.0012(16) 0.0008(16) 0.0021(15)
C23 0.0106(18) 0.0074(17) 0.018(2) -0.0024(15) 0.0022(15) -0.0053(14)
C24 0.0151(19) 0.0134(19) 0.021(2) -0.0017(16) 0.0050(16) -0.0011(15)
C25 0.0165(19) 0.0144(18) 0.027(2) 0.0028(17) 0.0025(16) 0.0019(16)
C26 0.021(2) 0.016(2) 0.030(2) -0.0030(18) 0.0131(17) -0.0003(16)
C27 0.024(2) 0.019(2) 0.020(2) 0.0003(17) 0.0089(17) -0.0052(17)
C28 0.0162(19) 0.0107(18) 0.023(2) -0.0006(16) 0.0032(16) -0.0009(15)
C29 0.0103(17) 0.0074(17) 0.016(2) -0.0007(14) 0.0012(15) -0.0033(14)
C30 0.0167(19) 0.0166(19) 0.016(2) -0.0047(16) 0.0027(16) -0.0018(15)
C31 0.021(2) 0.024(2) 0.019(2) 0.0025(17) -0.0060(17) -0.0011(17)
C32 0.0141(19) 0.0144(19) 0.029(2) 0.0008(17) -0.0030(17) -0.0003(15)
C33 0.0123(18) 0.0134(19) 0.030(2) -0.0020(17) 0.0082(16) 0.0018(15)
C34 0.0181(19) 0.0107(18) 0.019(2) 0.0030(16) 0.0024(16) -0.0023(15)
C35 0.0091(17) 0.0146(18) 0.0116(19) -0.0001(15) -0.0024(14) 0.0005(14)
C36 0.0140(18) 0.0144(18) 0.016(2) -0.0003(15) 0.0015(15) 0.0014(15)
C37 0.0160(19) 0.0181(19) 0.018(2) -0.0017(16) 0.0039(16) 0.0017(16)
C38 0.0154(19) 0.028(2) 0.013(2) -0.0022(17) 0.0025(15) -0.0055(17)
C39 0.017(2) 0.019(2) 0.026(2) 0.0051(17) 0.0024(17) -0.0047(16)
C40 0.0139(19) 0.0157(19) 0.019(2) -0.0021(16) 0.0036(16) -0.0027(15)
C41 0.0132(18) 0.0119(18) 0.0122(19) -0.0005(15) 0.0030(15) -0.0022(14)
C42 0.0127(18) 0.0118(18) 0.017(2) 0.0007(15) 0.0020(15) 0.0012(14)
C43 0.0158(19) 0.0188(19) 0.016(2) 0.0023(16) -0.0009(15) -0.0017(16)
C44 0.0186(19) 0.0154(19) 0.016(2) -0.0019(16) 0.0026(16) -0.0051(15)
C45 0.019(2) 0.0107(18) 0.023(2) -0.0010(16) 0.0053(16) -0.0018(15)
C46 0.0172(19) 0.0121(18) 0.018(2) 0.0003(15) -0.0005(16) -0.0035(15)
C47 0.019(2) 0.0101(17) 0.0140(19) 0.0000(15) 0.0002(15) 0.0007(16)
C48 0.0104(18) 0.0089(17) 0.024(2) 0.0034(16) 0.0043(16) 0.0019(14)
Cl1S 0.0793(9) 0.0255(6) 0.0248(6) 0.0035(5) -0.0033(6) 0.0094(6)
C1S 0.024(2) 0.021(2) 0.015(2) -0.0059(16) 0.0000(16) 0.0049(17)
Cl2S 0.0298(5) 0.0291(5) 0.0210(5) -0.0052(4) -0.0045(4) 0.0026(4)
Cl3S 0.0282(5) 0.0243(5) 0.0256(6) -0.0078(4) 0.0067(4) 0.0028(4)

loop_
_atom_type_symbol
_atom_type_description
_atom_type_scat_dispersion_real
_atom_type_scat_dispersion_imag
_atom_type_scat_source
C C 0.0033 0.0016 'International Tables Vol C Tables 4.2.6.8 and 6.1.1.4'
H H 0.0000 0.0000 'International Tables Vol C Tables 4.2.6.8 and 6.1.1.4'
Cl Cl 0.1484 0.1585 'International Tables Vol C Tables 4.2.6.8 and 6.1.1.4'
N N 0.0061 0.0033 'International Tables Vol C Tables 4.2.6.8 and 6.1.1.4'
O O 0.0106 0.0060 'International Tables Vol C Tables 4.2.6.8 and 6.1.1.4'
P P 0.1023 0.0942 'International Tables Vol C Tables 4.2.6.8 and 6.1.1.4'
Re Re -1.0185 7.2310 'International Tables Vol C Tables 4.2.6.8 and 6.1.1.4'

loop_
_geom_angle_atom_site_label_1
_geom_angle_atom_site_label_2
_geom_angle_atom_site_label_3
_geom_angle
C48 Re1 C47 88.73(15)
C48 Re1 N1 98.01(13)
C47 Re1 N1 172.90(13)
C48 Re1 O1 172.06(12)
C47 Re1 O1 99.20(12)
N1 Re1 O1 74.05(9)
C48 Re1 P1 91.44(10)
C47 Re1 P1 87.96(10)
N1 Re1 P1 94.10(7)
O1 Re1 P1 89.25(6)
C48 Re1 P2 93.90(10)
C47 Re1 P2 87.88(10)
N1 Re1 P2 89.40(7)
O1 Re1 P2 86.05(6)
P1 Re1 P2 173.15(3)
C17 P1 C11 105.23(16)
C17 P1 C23 101.66(15)
C11 P1 C23 101.38(15)
C17 P1 Re1 114.70(11)
C11 P1 Re1 117.84(11)
C23 P1 Re1 113.98(11)
C1 O1 Re1 118.9(2)
N2 N1 C2 110.7(3)
N2 N1 Re1 133.7(2)
C2 N1 Re1 115.3(2)
O2 C1 O1 125.5(3)
O2 C1 C2 120.6(3)
O1 C1 C2 113.9(3)
C35 P2 C41 103.47(15)
C35 P2 C29 102.65(15)
C41 P2 C29 103.22(15)
C35 P2 Re1 114.71(11)
C41 P2 Re1 114.62(11)
C29 P2 Re1 116.44(11)
N1 N2 N3 105.1(3)
N1 C2 C3 107.4(3)
N1 C2 C1 117.4(3)
C3 C2 C1 135.1(3)
C3 N3 N2 112.0(3)
C3 N3 C4 128.8(3)
N2 N3 C4 119.2(3)
N3 C3 C2 104.8(3)
N3 C3 H3 127.6
C2 C3 H3 127.6
N3 C4 C5 112.2(3)
N3 C4 H4A 109.2
C5 C4 H4A 109.2
N3 C4 H4B 109.2
C5 C4 H4B 109.2
H4A C4 H4B 107.9
C6 C5 C10 118.9(3)
C6 C5 C4 120.4(3)
C10 C5 C4 120.7(3)
C7 C6 C5 120.7(3)
C7 C6 H6 119.6
C5 C6 H6 119.6
C8 C7 C6 120.3(4)
C8 C7 H7 119.8
C6 C7 H7 119.8
C7 C8 C9 119.7(4)
C7 C8 H8 120.2
C9 C8 H8 120.2
C8 C9 C10 120.3(4)
C8 C9 H9 119.8
C10 C9 H9 119.8
C9 C10 C5 120.0(3)
C9 C10 H10 120.0
C5 C10 H10 120.0
C16 C11 C12 118.4(3)
C16 C11 P1 119.4(3)
C12 C11 P1 122.1(3)
C13 C12 C11 120.5(3)
C13 C12 H12 119.8
C11 C12 H12 119.8
C14 C13 C12 121.3(3)
C14 C13 H13 119.4
C12 C13 H13 119.4
C13 C14 C15 118.8(3)
C13 C14 H14 120.6
C15 C14 H14 120.6
C16 C15 C14 120.9(3)
C16 C15 H15 119.5
C14 C15 H15 119.5
C15 C16 C11 120.1(3)
C15 C16 H16 120.0
C11 C16 H16 120.0
C18 C17 C22 118.1(3)
C18 C17 P1 125.3(3)
C22 C17 P1 116.6(3)
C17 C18 C19 121.0(3)
C17 C18 H18 119.5
C19 C18 H18 119.5
C20 C19 C18 120.0(4)
C20 C19 H19 120.0
C18 C19 H19 120.0
C21 C20 C19 119.9(3)
C21 C20 H20 120.1
C19 C20 H20 120.1
C20 C21 C22 120.0(3)
C20 C21 H21 120.0
C22 C21 H21 120.0
C21 C22 C17 121.1(3)
C21 C22 H22 119.5
C17 C22 H22 119.5
C24 C23 C28 118.8(3)
C24 C23 P1 122.4(3)
C28 C23 P1 118.6(3)
C25 C24 C23 120.4(3)
C25 C24 H24 119.8
C23 C24 H24 119.8
C26 C25 C24 120.7(3)
C26 C25 H25 119.6
C24 C25 H25 119.6
C25 C26 C27 119.7(4)
C25 C26 H26 120.1
C27 C26 H26 120.1
C28 C27 C26 120.2(4)
C28 C27 H27 119.9
C26 C27 H27 119.9
C27 C28 C23 120.1(3)
C27 C28 H28 120.0
C23 C28 H28 120.0
C30 C29 C34 118.9(3)
C30 C29 P2 122.0(3)
C34 C29 P2 119.1(3)
C29 C30 C31 120.1(4)
C29 C30 H30 120.0
C31 C30 H30 120.0
C32 C31 C30 120.5(3)
C32 C31 H31 119.8
C30 C31 H31 119.8
C33 C32 C31 119.5(3)
C33 C32 H32 120.3
C31 C32 H32 120.3
C32 C33 C34 120.4(4)
C32 C33 H33 119.8
C34 C33 H33 119.8
C33 C34 C29 120.7(3)
C33 C34 H34 119.7
C29 C34 H34 119.7
C36 C35 C40 118.5(3)
C36 C35 P2 121.3(3)
C40 C35 P2 120.2(3)
C37 C36 C35 120.4(3)
C37 C36 H36 119.8
C35 C36 H36 119.8
C36 C37 C38 120.6(3)
C36 C37 H37 119.7
C38 C37 H37 119.7
C37 C38 C39 119.6(4)
C37 C38 H38 120.2
C39 C38 H38 120.2
C40 C39 C38 120.4(3)
C40 C39 H39 119.8
C38 C39 H39 119.8
C39 C40 C35 120.6(3)
C39 C40 H40 119.7
C35 C40 H40 119.7
C46 C41 C42 118.5(3)
C46 C41 P2 123.0(3)
C42 C41 P2 118.4(3)
C43 C42 C41 120.5(3)
C43 C42 H42 119.7
C41 C42 H42 119.7
C44 C43 C42 120.3(3)
C44 C43 H43 119.8
C42 C43 H43 119.8
C45 C44 C43 119.4(3)
C45 C44 H44 120.3
C43 C44 H44 120.3
C44 C45 C46 120.8(3)
C44 C45 H45 119.6
C46 C45 H45 119.6
C45 C46 C41 120.4(3)
C45 C46 H46 119.8
C41 C46 H46 119.8
O3 C47 Re1 179.1(3)
O4 C48 Re1 178.4(3)
Cl3S C1S Cl1S 111.3(2)
Cl3S C1S Cl2S 110.58(19)
Cl1S C1S Cl2S 110.2(2)
Cl3S C1S H1S 108.2
Cl1S C1S H1S 108.2
Cl2S C1S H1S 108.2

loop_
_geom_bond_atom_site_label_1
_geom_bond_atom_site_label_2
_geom_bond_distance
Re1 C48 1.879(4)
Re1 C47 1.892(4)
Re1 N1 2.173(3)
Re1 O1 2.198(2)
Re1 P1 2.4196(9)
Re1 P2 2.4318(9)
P1 C17 1.832(4)
P1 C11 1.838(3)
P1 C23 1.839(4)
O1 C1 1.295(4)
N1 N2 1.323(4)
N1 C2 1.361(4)
C1 O2 1.237(4)
C1 C2 1.480(5)
P2 C35 1.832(4)
P2 C41 1.833(3)
P2 C29 1.836(3)
N2 N3 1.358(3)
C2 C3 1.379(5)
O3 C47 1.172(4)
N3 C3 1.347(4)
N3 C4 1.472(4)
C3 H3 0.9500
O4 C48 1.173(4)
C4 C5 1.509(5)
C4 H4A 0.9900
C4 H4B 0.9900
C5 C6 1.386(4)
C5 C10 1.398(5)
C6 C7 1.383(5)
C6 H6 0.9500
C7 C8 1.379(5)
C7 H7 0.9500
C8 C9 1.383(5)
C8 H8 0.9500
C9 C10 1.390(5)
C9 H9 0.9500
C10 H10 0.9500
C11 C16 1.400(5)
C11 C12 1.407(5)
C12 C13 1.382(5)
C12 H12 0.9500
C13 C14 1.378(5)
C13 H13 0.9500
C14 C15 1.395(5)
C14 H14 0.9500
C15 C16 1.393(5)
C15 H15 0.9500
C16 H16 0.9500
C17 C18 1.392(5)
C17 C22 1.402(4)
C18 C19 1.397(5)
C18 H18 0.9500
C19 C20 1.388(5)
C19 H19 0.9500
C20 C21 1.386(5)
C20 H20 0.9500
C21 C22 1.390(5)
C21 H21 0.9500
C22 H22 0.9500
C23 C24 1.393(4)
C23 C28 1.400(5)
C24 C25 1.386(5)
C24 H24 0.9500
C25 C26 1.367(5)
C25 H25 0.9500
C26 C27 1.391(5)
C26 H26 0.9500
C27 C28 1.390(5)
C27 H27 0.9500
C28 H28 0.9500
C29 C30 1.391(5)
C29 C34 1.394(5)
C30 C31 1.397(5)
C30 H30 0.9500
C31 C32 1.383(5)
C31 H31 0.9500
C32 C33 1.382(5)
C32 H32 0.9500
C33 C34 1.385(4)
C33 H33 0.9500
C34 H34 0.9500
C35 C36 1.399(5)
C35 C40 1.405(4)
C36 C37 1.383(5)
C36 H36 0.9500
C37 C38 1.386(5)
C37 H37 0.9500
C38 C39 1.387(5)
C38 H38 0.9500
C39 C40 1.381(5)
C39 H39 0.9500
C40 H40 0.9500
C41 C46 1.395(5)
C41 C42 1.399(4)
C42 C43 1.391(5)
C42 H42 0.9500
C43 C44 1.387(5)
C43 H43 0.9500
C44 C45 1.380(5)
C44 H44 0.9500
C45 C46 1.389(5)
C45 H45 0.9500
C46 H46 0.9500
Cl1S C1S 1.763(4)
C1S Cl3S 1.754(4)
C1S Cl2S 1.767(3)
C1S H1S 1.0000

loop_
_geom_torsion_atom_site_label_1
_geom_torsion_atom_site_label_2
_geom_torsion_atom_site_label_3
_geom_torsion_atom_site_label_4
_geom_torsion
Re1 O1 C1 O2 -172.4(3)
Re1 O1 C1 C2 6.7(4)
C2 N1 N2 N3 0.3(3)
Re1 N1 N2 N3 -173.0(2)
N2 N1 C2 C3 -0.3(4)
Re1 N1 C2 C3 174.3(2)
N2 N1 C2 C1 -176.5(3)
Re1 N1 C2 C1 -1.9(4)
O2 C1 C2 N1 176.0(3)
O1 C1 C2 N1 -3.1(4)
O2 C1 C2 C3 1.2(6)
O1 C1 C2 C3 -177.9(3)
N1 N2 N3 C3 -0.1(4)
N1 N2 N3 C4 178.3(3)
N2 N3 C3 C2 -0.1(4)
C4 N3 C3 C2 -178.3(3)
N1 C2 C3 N3 0.2(4)
C1 C2 C3 N3 175.4(3)
C3 N3 C4 C5 -69.9(4)
N2 N3 C4 C5 112.0(3)
N3 C4 C5 C6 110.2(4)
N3 C4 C5 C10 -68.3(4)
C10 C5 C6 C7 -0.6(5)
C4 C5 C6 C7 -179.1(3)
C5 C6 C7 C8 2.2(6)
C6 C7 C8 C9 -1.5(6)
C7 C8 C9 C10 -0.8(6)
C8 C9 C10 C5 2.4(6)
C6 C5 C10 C9 -1.7(5)
C4 C5 C10 C9 176.8(3)
C17 P1 C11 C16 -68.5(3)
C23 P1 C11 C16 -174.1(3)
Re1 P1 C11 C16 60.8(3)
C17 P1 C11 C12 114.7(3)
C23 P1 C11 C12 9.1(3)
Re1 P1 C11 C12 -116.0(3)
C16 C11 C12 C13 1.2(5)
P1 C11 C12 C13 178.1(3)
C11 C12 C13 C14 0.5(5)
C12 C13 C14 C15 -1.1(5)
C13 C14 C15 C16 0.0(5)
C14 C15 C16 C11 1.7(5)
C12 C11 C16 C15 -2.3(5)
P1 C11 C16 C15 -179.2(3)
C11 P1 C17 C18 4.8(3)
C23 P1 C17 C18 110.2(3)
Re1 P1 C17 C18 -126.3(3)
C11 P1 C17 C22 -173.0(3)
C23 P1 C17 C22 -67.6(3)
Re1 P1 C17 C22 55.9(3)
C22 C17 C18 C19 0.5(5)
P1 C17 C18 C19 -177.3(3)
C17 C18 C19 C20 1.6(5)
C18 C19 C20 C21 -2.0(5)
C19 C20 C21 C22 0.3(6)
C20 C21 C22 C17 1.8(5)
C18 C17 C22 C21 -2.2(5)
P1 C17 C22 C21 175.8(3)
C17 P1 C23 C24 -13.3(3)
C11 P1 C23 C24 95.1(3)
Re1 P1 C23 C24 -137.2(2)
C17 P1 C23 C28 171.9(3)
C11 P1 C23 C28 -79.7(3)
Re1 P1 C23 C28 47.9(3)
C28 C23 C24 C25 0.7(5)
P1 C23 C24 C25 -174.2(3)
C23 C24 C25 C26 1.5(5)
C24 C25 C26 C27 -2.3(5)
C25 C26 C27 C28 1.0(5)
C26 C27 C28 C23 1.1(5)
C24 C23 C28 C27 -1.9(5)
P1 C23 C28 C27 173.1(3)
C35 P2 C29 C30 -15.5(3)
C41 P2 C29 C30 -122.8(3)
Re1 P2 C29 C30 110.7(3)
C35 P2 C29 C34 167.6(3)
C41 P2 C29 C34 60.2(3)
Re1 P2 C29 C34 -66.3(3)
C34 C29 C30 C31 -0.4(5)
P2 C29 C30 C31 -177.3(3)
C29 C30 C31 C32 0.6(5)
C30 C31 C32 C33 -0.8(5)
C31 C32 C33 C34 0.9(5)
C32 C33 C34 C29 -0.7(5)
C30 C29 C34 C33 0.4(5)
P2 C29 C34 C33 177.5(3)
C41 P2 C35 C36 -143.7(3)
C29 P2 C35 C36 109.2(3)
Re1 P2 C35 C36 -18.1(3)
C41 P2 C35 C40 38.4(3)
C29 P2 C35 C40 -68.8(3)
Re1 P2 C35 C40 164.0(2)
C40 C35 C36 C37 -1.7(5)
P2 C35 C36 C37 -179.7(2)
C35 C36 C37 C38 1.7(5)
C36 C37 C38 C39 -0.2(5)
C37 C38 C39 C40 -1.1(5)
C38 C39 C40 C35 1.1(5)
C36 C35 C40 C39 0.3(5)
P2 C35 C40 C39 178.4(3)
C35 P2 C41 C46 -100.9(3)
C29 P2 C41 C46 5.8(3)
Re1 P2 C41 C46 133.5(3)
C35 P2 C41 C42 80.3(3)
C29 P2 C41 C42 -173.0(3)
Re1 P2 C41 C42 -45.3(3)
C46 C41 C42 C43 -2.7(5)
P2 C41 C42 C43 176.1(3)
C41 C42 C43 C44 0.5(5)
C42 C43 C44 C45 1.3(5)
C43 C44 C45 C46 -0.8(5)
C44 C45 C46 C41 -1.5(6)
C42 C41 C46 C45 3.2(5)
P2 C41 C46 C45 -175.6(3)
